data_2217663
loop_
_publ_author_name
'Aghabozorg, Hossein'
'Motyeian, Elham'
'Khadivi, Ramona'
'Ghadermazi, Mohammad'
'Manteghi, Faranak'

_publ_section_title
<i>catena</i>-Poly[[triaquacadmium(II)]-\m-pyridine-2,3-dicarboxylato-\k^3^<i>N</i>,<i>O</i>^2^:<i>O</i>^3^]
_journal_coeditor_code SU2028
_journal_issue 2
_journal_name_full 'Acta Crystallographica Section E'
_journal_page_first m320
_journal_page_last m321
_journal_paper_doi 10.1107/S160053680706850X
_journal_volume 64
_journal_year 2008
_chemical_formula_iupac '[Cd (C7 H3 N O4) (H2 O)3]'
_chemical_formula_moiety 'C7 H9 Cd N O7'
_chemical_formula_sum 'C7 H9 Cd N O7'
_chemical_formula_weight 331.55
_chemical_name_systematic
;
<i>catena</i>-Poly[[triaquacadmium(II)]-\m-pyridine-2,3-dicarboxylato-
\k^3^N,O^2^:O^3^]
;
_space_group_IT_number 29
_symmetry_cell_setting orthorhombic
_symmetry_space_group_name_Hall 'P 2c -2ac'
_symmetry_space_group_name_H-M 'P c a 21'
_atom_sites_solution_hydrogens difmap
_atom_sites_solution_primary direct
_atom_sites_solution_secondary difmap
_audit_creation_method SHELXL-97
_cell_angle_alpha 90.00
_cell_angle_beta 90.00
_cell_angle_gamma 90.00
_cell_formula_units_Z 4
_cell_length_a 16.820(3)
_cell_length_b 6.8076(14)
_cell_length_c 8.6658(17)
_cell_measurement_reflns_used 1136
_cell_measurement_temperature 100(2)
_cell_measurement_theta_max 24.55
_cell_measurement_theta_min 2.99
_cell_volume 992.3(3)
_computing_cell_refinement 'APEX2 (Bruker, 2005)'
_computing_data_collection 'APEX2 (Bruker, 2005)'
_computing_data_reduction 'APEX2 (Bruker, 2005)'
_computing_molecular_graphics 'SHELXTL (Sheldrick, 1998)'
_computing_publication_material 'SHELXTL (Sheldrick, 1998)'
_computing_structure_refinement 'SHELXTL (Sheldrick, 1998)'
_computing_structure_solution 'SHELXTL (Sheldrick, 1998)'
_diffrn_ambient_temperature 100(2)
_diffrn_measured_fraction_theta_full 0.997
_diffrn_measured_fraction_theta_max 0.997
_diffrn_measurement_device_type 'Bruker APEX 1000 CCD area-detector'
_diffrn_measurement_method \w
_diffrn_radiation_monochromator graphite
_diffrn_radiation_source 'fine-focus sealed tube'
_diffrn_radiation_type MoK\a
_diffrn_radiation_wavelength 0.71073
_diffrn_reflns_av_R_equivalents 0.0601
_diffrn_reflns_av_sigmaI/netI 0.0521
_diffrn_reflns_limit_h_max 21
_diffrn_reflns_limit_h_min -21
_diffrn_reflns_limit_k_max 8
_diffrn_reflns_limit_k_min -8
_diffrn_reflns_limit_l_max 11
_diffrn_reflns_limit_l_min -11
_diffrn_reflns_number 8990
_diffrn_reflns_theta_full 27.48
_diffrn_reflns_theta_max 27.48
_diffrn_reflns_theta_min 2.42
_diffrn_standards_decay_% 0
_diffrn_standards_number 0
_exptl_absorpt_coefficient_mu 2.222
_exptl_absorpt_correction_T_max 0.901
_exptl_absorpt_correction_T_min 0.810
_exptl_absorpt_correction_type multi-scan
_exptl_absorpt_process_details '(APEX2; Bruker, 2005)'
_exptl_crystal_colour colourless
_exptl_crystal_density_diffrn 2.219
_exptl_crystal_density_method 'not measured'
_exptl_crystal_description needle
_exptl_crystal_F_000 648
_exptl_crystal_size_max 0.40
_exptl_crystal_size_mid 0.08
_exptl_crystal_size_min 0.05
_refine_diff_density_max 0.611
_refine_diff_density_min -0.839
_refine_ls_abs_structure_details 'Flack (1983), 1042 Friedel pairs'
_refine_ls_abs_structure_Flack 0.05(4)
_refine_ls_extinction_method none
_refine_ls_goodness_of_fit_ref 1.009
_refine_ls_hydrogen_treatment mixed
_refine_ls_matrix_type full
_refine_ls_number_parameters 151
_refine_ls_number_reflns 2255
_refine_ls_number_restraints 7
_refine_ls_restrained_S_all 1.008
_refine_ls_R_factor_all 0.0429
_refine_ls_R_factor_gt 0.0286
_refine_ls_shift/su_max 0.001
_refine_ls_shift/su_mean 0.000
_refine_ls_structure_factor_coef Fsqd
_refine_ls_weighting_details 'calc w=1/[\s^2^(Fo^2^)+(0.02P)^2^] where P=(Fo^2^+2Fc^2^)/3'
_refine_ls_weighting_scheme calc
_refine_ls_wR_factor_gt 0.0524
_refine_ls_wR_factor_ref 0.0561
_reflns_number_gt 1848
_reflns_number_total 2255
_reflns_threshold_expression I>2\s(I)
_cod_data_source_file su2028.cif
_cod_data_source_block I
_cod_database_code 2217663
_cod_database_fobs_code 2217663

loop_
_symmetry_equiv_pos_as_xyz
'x, y, z'
'-x, -y, z+1/2'
'x+1/2, -y, z'
'-x+1/2, y, z+1/2'

loop_
_atom_site_type_symbol
_atom_site_label
_atom_site_fract_x
_atom_site_fract_y
_atom_site_fract_z
_atom_site_U_iso_or_equiv
_atom_site_adp_type
_atom_site_calc_flag
_atom_site_refinement_flags
_atom_site_occupancy
Cd Cd1 0.602315(16) 0.57263(4) 1.12348(5) 0.01148(8) Uani d . 1
O O1 0.64375(15) 0.5438(4) 1.6269(10) 0.0146(4) Uani d . 1
O O2 0.77114(19) 0.4893(5) 1.6812(4) 0.0146(4) Uani d . 1
O O3 0.55536(18) 0.9159(5) 1.5507(4) 0.0139(7) Uani d . 1
O O4 0.56140(18) 0.7169(5) 1.3472(4) 0.0131(8) Uani d . 1
C C1 0.7384(3) 0.7512(7) 1.5083(6) 0.0114(10) Uani d . 1
C C2 0.6813(3) 0.8656(7) 1.4333(6) 0.0120(11) Uani d . 1
C C3 0.7065(3) 1.0220(8) 1.3431(7) 0.0110(11) Uani d . 1
H H3A 0.6685 1.1023 1.2920 0.013 Uiso calc R 1
C C4 0.7868(3) 1.0616(8) 1.3272(7) 0.0149(11) Uani d . 1
H H4A 0.8050 1.1660 1.2636 0.018 Uiso calc R 1
C C5 0.8403(3) 0.9424(8) 1.4080(6) 0.0168(11) Uani d . 1
H H5A 0.8956 0.9694 1.4001 0.020 Uiso calc R 1
C C6 0.7166(2) 0.5813(6) 1.6146(9) 0.0146(4) Uani d . 1
C C7 0.5934(3) 0.8271(7) 1.4475(5) 0.0113(10) Uani d . 1
N N1 0.8168(2) 0.7919(6) 1.4961(5) 0.0125(9) Uani d . 1
O O1W 0.5482(2) 0.2964(6) 1.2211(4) 0.0145(8) Uani d D 1
H H1 0.526(3) 0.302(9) 1.309(4) 0.022 Uiso d D 1
H H2 0.509(2) 0.227(7) 1.183(5) 0.022 Uiso d D 1
O O2W 0.47743(19) 0.6981(5) 1.0383(4) 0.0134(7) Uani d D 1
H H3 0.439(2) 0.618(6) 1.065(6) 0.020 Uiso d D 1
H H4 0.464(3) 0.818(4) 1.060(6) 0.020 Uiso d D 1
O O3W 0.59058(19) 0.3963(5) 0.9018(4) 0.0147(8) Uani d D 1
H H5 0.5445(19) 0.350(8) 0.879(7) 0.022 Uiso d D 1
H H6 0.609(3) 0.420(8) 0.811(3) 0.022 Uiso d D 1

loop_
_atom_site_aniso_label
_atom_site_aniso_U_11
_atom_site_aniso_U_22
_atom_site_aniso_U_33
_atom_site_aniso_U_12
_atom_site_aniso_U_13
_atom_site_aniso_U_23
Cd1 0.00902(12) 0.01505(14) 0.01036(13) -0.00047(13) 0.0004(3) 0.0018(3)
O1 0.0109(8) 0.0186(11) 0.0144(10) 0.0005(8) 0.0029(11) 0.0048(12)
O2 0.0109(8) 0.0186(11) 0.0144(10) 0.0005(8) 0.0029(11) 0.0048(12)
O3 0.0112(16) 0.0158(18) 0.0146(16) -0.0006(14) 0.0041(13) -0.0032(16)
O4 0.0077(16) 0.023(2) 0.0084(17) -0.0019(14) 0.0004(14) -0.0031(16)
C1 0.011(2) 0.012(3) 0.011(2) -0.0042(19) -0.0063(19) -0.001(2)
C2 0.010(2) 0.014(3) 0.012(3) -0.0018(19) 0.000(2) -0.005(2)
C3 0.009(3) 0.013(3) 0.011(3) 0.004(2) 0.000(2) -0.002(2)
C4 0.014(3) 0.016(3) 0.014(3) -0.002(2) -0.001(2) 0.005(3)
C5 0.012(3) 0.020(3) 0.017(3) -0.004(2) 0.000(2) -0.004(3)
C6 0.0109(8) 0.0186(11) 0.0144(10) 0.0005(8) 0.0029(11) 0.0048(12)
C7 0.013(2) 0.011(3) 0.010(2) -0.001(2) -0.003(2) 0.0057(19)
N1 0.011(2) 0.016(2) 0.010(2) -0.0057(17) 0.0018(16) -0.0007(18)
O1W 0.0142(18) 0.022(2) 0.0070(17) -0.0081(15) 0.0020(14) -0.0012(16)
O2W 0.0127(17) 0.0119(19) 0.0156(19) 0.0014(14) -0.0030(14) -0.0008(17)
O3W 0.0113(18) 0.023(2) 0.0093(16) -0.0033(15) 0.0003(14) -0.0040(16)

loop_
_atom_type_symbol
_atom_type_description
_atom_type_scat_dispersion_real
_atom_type_scat_dispersion_imag
_atom_type_scat_source
C C 0.0033 0.0016 'International Tables Vol C Tables 4.2.6.8 and 6.1.1.4'
H H 0.0000 0.0000 'International Tables Vol C Tables 4.2.6.8 and 6.1.1.4'
N N 0.0061 0.0033 'International Tables Vol C Tables 4.2.6.8 and 6.1.1.4'
O O 0.0106 0.0060 'International Tables Vol C Tables 4.2.6.8 and 6.1.1.4'
Cd Cd -0.8075 1.2024 'International Tables Vol C Tables 4.2.6.8 and 6.1.1.4'

loop_
_geom_angle_atom_site_label_1
_geom_angle_atom_site_label_2
_geom_angle_atom_site_label_3
_geom_angle_site_symmetry_1
_geom_angle_site_symmetry_3
_geom_angle
_geom_angle_publ_flag
O1W Cd1 O2 . 4_654 95.06(13) ?
O1W Cd1 O3W . . 80.89(13) ?
O2 Cd1 O3W 4_654 . 97.84(12) ?
O1W Cd1 O4 . . 85.31(13) ?
O2 Cd1 O4 4_654 . 101.79(12) ?
O3W Cd1 O4 . . 156.89(12) y
O1W Cd1 N1 . 4_654 163.70(14) y
O2 Cd1 N1 4_654 4_654 73.25(13) ?
O3W Cd1 N1 . 4_654 89.34(14) ?
O4 Cd1 N1 . 4_654 107.87(14) ?
O1W Cd1 O2W . . 93.38(13) ?
O2 Cd1 O2W 4_654 . 171.30(12) y
O3W Cd1 O2W . . 81.44(12) ?
O4 Cd1 O2W . . 80.96(12) ?
N1 Cd1 O2W 4_654 . 98.06(13) ?
C6 O2 Cd1 . 4_655 117.6(3) ?
C7 O4 Cd1 . . 135.2(3) ?
N1 C1 C2 . . 121.3(5) ?
N1 C1 C6 . . 116.0(4) ?
C2 C1 C6 . . 122.6(4) ?
C3 C2 C1 . . 118.7(4) ?
C3 C2 C7 . . 118.6(4) ?
C1 C2 C7 . . 122.7(4) ?
C4 C3 C2 . . 120.2(5) ?
C4 C3 H3A . . 119.9 ?
C2 C3 H3A . . 119.9 ?
C3 C4 C5 . . 117.7(5) ?
C3 C4 H4A . . 121.1 ?
C5 C4 H4A . . 121.1 ?
N1 C5 C4 . . 122.6(5) ?
N1 C5 H5A . . 118.7 ?
C4 C5 H5A . . 118.7 ?
O2 C6 O1 . . 125.0(6) ?
O2 C6 C1 . . 118.8(4) ?
O1 C6 C1 . . 116.2(5) ?
O3 C7 O4 . . 123.9(4) ?
O3 C7 C2 . . 118.3(4) ?
O4 C7 C2 . . 117.6(4) ?
C5 N1 C1 . . 119.4(4) ?
C5 N1 Cd1 . 4_655 126.5(3) ?
C1 N1 Cd1 . 4_655 114.0(3) ?
Cd1 O1W H1 . . 118(4) ?
Cd1 O1W H2 . . 128(3) ?
H1 O1W H2 . . 92(5) ?
Cd1 O2W H3 . . 110(3) ?
Cd1 O2W H4 . . 120(4) ?
H3 O2W H4 . . 110(5) ?
Cd1 O3W H5 . . 118(4) ?
Cd1 O3W H6 . . 130(4) ?
H5 O3W H6 . . 101(5) ?

loop_
_geom_bond_atom_site_label_1
_geom_bond_atom_site_label_2
_geom_bond_site_symmetry_2
_geom_bond_distance
_geom_bond_publ_flag
Cd1 O1W . 2.254(4) y
Cd1 O2 4_654 2.259(3) y
Cd1 O3W . 2.274(3) y
Cd1 O4 . 2.279(3) y
Cd1 N1 4_654 2.302(4) y
Cd1 O2W . 2.385(3) y
O1 C6 . 1.256(4) ?
O2 C6 . 1.252(6) ?
O2 Cd1 4_655 2.259(3) ?
O3 C7 . 1.255(6) ?
O4 C7 . 1.268(6) ?
C1 N1 . 1.351(6) ?
C1 C2 . 1.397(7) ?
C1 C6 . 1.523(7) ?
C2 C3 . 1.387(7) ?
C2 C7 . 1.506(6) ?
C3 C4 . 1.385(6) ?
C3 H3A . 0.9500 ?
C4 C5 . 1.400(7) ?
C4 H4A . 0.9500 ?
C5 N1 . 1.338(7) ?
C5 H5A . 0.9500 ?
N1 Cd1 4_655 2.302(4) ?
O1W H1 . 0.850(19) ?
O1W H2 . 0.869(19) ?
O2W H3 . 0.88(2) ?
O2W H4 . 0.866(19) ?
O3W H5 . 0.858(19) ?
O3W H6 . 0.87(2) ?

loop_
_geom_hbond_atom_site_label_D
_geom_hbond_atom_site_label_H
_geom_hbond_atom_site_label_A
_geom_hbond_site_symmetry_A
_geom_hbond_distance_DH
_geom_hbond_distance_HA
_geom_hbond_distance_DA
_geom_hbond_angle_DHA
_geom_hbond_publ_flag
O1W H1 O2W 2_665 0.85(2) 1.99(2) 2.782(5) 155.61 y
O1W H2 O3 2_664 0.87(2) 1.86(2) 2.702(5) 163.55 y
O2W H3 O1 2_664 0.88(2) 1.85(2) 2.731(5) 177.88 y
O2W H4 O3 2_674 0.87(2) 1.84(2) 2.687(5) 164.45 y
O3W H5 O4 2_664 0.86(2) 1.86(2) 2.712(4) 171.29 y
O3W H6 O1 1_554 0.87(2) 1.89(2) 2.735(8) 164.32 y
C3 H3A O1W 1_565 0.95(2) 2.49(2) 3.420(6) 165 y

loop_
_geom_torsion_atom_site_label_1
_geom_torsion_atom_site_label_2
_geom_torsion_atom_site_label_3
_geom_torsion_atom_site_label_4
_geom_torsion_site_symmetry_1
_geom_torsion_site_symmetry_4
_geom_torsion
_geom_torsion_publ_flag
O1W Cd1 O4 C7 . . 131.6(5) ?
O2 Cd1 O4 C7 4_654 . 37.4(5) ?
O3W Cd1 O4 C7 . . -175.1(4) ?
N1 Cd1 O4 C7 4_654 . -38.6(5) ?
O2W Cd1 O4 C7 . . -134.3(5) ?
N1 C1 C2 C3 . . 0.9(7) ?
C6 C1 C2 C3 . . 177.6(5) ?
N1 C1 C2 C7 . . -178.5(4) ?
C6 C1 C2 C7 . . -1.8(8) ?
C1 C2 C3 C4 . . 0.6(9) ?
C7 C2 C3 C4 . . -179.9(5) ?
C2 C3 C4 C5 . . -1.7(9) ?
C3 C4 C5 N1 . . 1.3(9) ?
Cd1 O2 C6 O1 4_655 . 175.2(6) ?
Cd1 O2 C6 C1 4_655 . -4.1(7) ?
N1 C1 C6 O2 . . -1.0(8) y
C2 C1 C6 O2 . . -177.9(5) ?
N1 C1 C6 O1 . . 179.6(6) y
C2 C1 C6 O1 . . 2.7(9) ?
Cd1 O4 C7 O3 . . 168.0(3) ?
Cd1 O4 C7 C2 . . -7.0(7) ?
C3 C2 C7 O3 . . -87.1(6) ?
C1 C2 C7 O3 . . 92.4(6) ?
C3 C2 C7 O4 . . 88.2(6) y
C1 C2 C7 O4 . . -92.3(6) y
C4 C5 N1 C1 . . 0.2(8) ?
C4 C5 N1 Cd1 . 4_655 176.0(4) ?
C2 C1 N1 C5 . . -1.3(7) ?
C6 C1 N1 C5 . . -178.3(5) ?
C2 C1 N1 Cd1 . 4_655 -177.7(4) ?
C6 C1 N1 Cd1 . 4_655 5.4(6) ?
